data_7053032
loop_
_publ_author_name
'Saha, Tanmoy Kumar'
'Mandal, Mrinmay'
'Chakraborty, Debashis'
'Ramkumar, Venkatachalam'

_publ_section_title
;
 Imino phenoxide complexes of group 4 metals: synthesis, structural
 characterization and polymerization studies
;
_journal_issue 4
_journal_name_full 'New Journal of Chemistry'
_journal_page_first 949
_journal_paper_doi 10.1039/c3nj40916c
_journal_volume 37
_journal_year 2013
_chemical_formula_moiety ' C44 H54 Br4 N2 O4 Zr, C7 H8 '
_chemical_formula_sum 'C51 H62 Br4 N2 O4 Zr'
_chemical_formula_weight 1177.89
_chemical_name_systematic
;
?
;
_space_group_IT_number 14
_symmetry_cell_setting monoclinic
_symmetry_space_group_name_Hall '-P 2yn'
_symmetry_space_group_name_H-M 'P 1 21/n 1'
_atom_sites_solution_hydrogens geom
_atom_sites_solution_primary direct
_atom_sites_solution_secondary difmap
_audit_creation_method SHELXL-97
_cell_angle_alpha 90.00
_cell_angle_beta 96.119(2)
_cell_angle_gamma 90.00
_cell_formula_units_Z 4
_cell_length_a 21.9206(11)
_cell_length_b 10.1128(5)
_cell_length_c 23.1925(12)
_cell_measurement_reflns_used 6533
_cell_measurement_temperature 173(2)
_cell_measurement_theta_max 25.18
_cell_measurement_theta_min 2.43
_cell_volume 5112.0(4)
_computing_cell_refinement APEXII,Bruker,2004
_computing_data_collection APEXII,Bruker,2004
_computing_data_reduction SAINT,Bruker,2004
_computing_molecular_graphics 'ORTEP-3 (Farrugia, 1997)'
_computing_publication_material 'SHELXL-97 (Sheldrick, 2008)'
_computing_structure_refinement 'SHELXL-97 (Sheldrick, 2008)'
_computing_structure_solution 'SHELXS-97 (Sheldrick, 2008)'
_diffrn_ambient_temperature 173(2)
_diffrn_measured_fraction_theta_full 0.989
_diffrn_measured_fraction_theta_max 0.954
_diffrn_measurement_device_type 'Bruker APEXII CCD area detector'
_diffrn_measurement_method 'phi and omega scans'
_diffrn_radiation_monochromator graphite
_diffrn_radiation_source 'fine-focus sealed tube'
_diffrn_radiation_type MoK\a
_diffrn_radiation_wavelength 0.71073
_diffrn_reflns_av_R_equivalents 0.0486
_diffrn_reflns_av_sigmaI/netI 0.0725
_diffrn_reflns_limit_h_max 26
_diffrn_reflns_limit_h_min -24
_diffrn_reflns_limit_k_max 7
_diffrn_reflns_limit_k_min -12
_diffrn_reflns_limit_l_max 23
_diffrn_reflns_limit_l_min -28
_diffrn_reflns_number 28555
_diffrn_reflns_theta_full 25.00
_diffrn_reflns_theta_max 25.85
_diffrn_reflns_theta_min 1.77
_exptl_absorpt_coefficient_mu 3.385
_exptl_absorpt_correction_T_max 0.6307
_exptl_absorpt_correction_T_min 0.4849
_exptl_absorpt_correction_type multi-scan
_exptl_absorpt_process_details 'SADABS (Bruker,2004)'
_exptl_crystal_colour yellow
_exptl_crystal_density_diffrn 1.530
_exptl_crystal_density_method 'not measured'
_exptl_crystal_description Block
_exptl_crystal_F_000 2376
_exptl_crystal_size_max 0.25
_exptl_crystal_size_mid 0.20
_exptl_crystal_size_min 0.15
_refine_diff_density_max 1.349
_refine_diff_density_min -0.763
_refine_diff_density_rms 0.112
_refine_ls_extinction_coef 0.00006(8)
_refine_ls_extinction_expression Fc^*^=kFc[1+0.001xFc^2^\l^3^/sin(2\q)]^-1/4^
_refine_ls_extinction_method none
_refine_ls_goodness_of_fit_ref 1.007
_refine_ls_hydrogen_treatment constr
_refine_ls_matrix_type full
_refine_ls_number_parameters 563
_refine_ls_number_reflns 9436
_refine_ls_number_restraints 3
_refine_ls_restrained_S_all 1.007
_refine_ls_R_factor_all 0.0864
_refine_ls_R_factor_gt 0.0453
_refine_ls_shift/su_max 0.015
_refine_ls_shift/su_mean 0.001
_refine_ls_structure_factor_coef Fsqd
_refine_ls_weighting_details 'calc w=1/[\s^2^(Fo^2^)+(0.0558P)^2^+4.8607P] where P=(Fo^2^+2Fc^2^)/3'
_refine_ls_weighting_scheme calc
_refine_ls_wR_factor_gt 0.1042
_refine_ls_wR_factor_ref 0.1211
_reflns_number_gt 6236
_reflns_number_total 9436
_reflns_threshold_expression >2sigma(I)
_cod_data_source_file c3nj40916c.txt
_cod_data_source_block Zr
_cod_depositor_comments
;
The following automatic conversions were performed:

'_symmetry_cell_setting' value 'Monoclinic' changed to 'monoclinic'
according to /home/saulius/struct/CIF-dictionaries/cif_core.dic
dictionary named 'cif_core.dic' version 2.4.2 from 2011-04-26.

Automatic conversion script
Id: cif_fix_values 1891 2012-01-12 08:04:46Z andrius 
;
_cod_original_sg_symbol_Hall '-P 2yn '
_cod_original_sg_symbol_H-M P2(1)/n
_cod_database_code 7053032

loop_
_symmetry_equiv_pos_as_xyz
'x, y, z'
'-x+1/2, y+1/2, -z+1/2'
'-x, -y, -z'
'x-1/2, -y-1/2, z-1/2'

loop_
_atom_site_label
_atom_site_type_symbol
_atom_site_fract_x
_atom_site_fract_y
_atom_site_fract_z
_atom_site_U_iso_or_equiv
_atom_site_adp_type
_atom_site_occupancy
_atom_site_symmetry_multiplicity
_atom_site_calc_flag
_atom_site_refinement_flags
C46 C 0.0642(4) 0.4721(15) 0.2612(4) 0.289(19) Uani 1 1 d GD
C47 C 0.0536(4) 0.6051(14) 0.2487(3) 0.285(16) Uani 1 1 d G
H47 H 0.0832 0.6552 0.2329 0.342 Uiso 1 1 calc R
C48 C -0.0014(5) 0.6633(12) 0.2599(4) 0.271(14) Uani 1 1 d G
H48 H -0.0085 0.7522 0.2516 0.325 Uiso 1 1 calc R
C49 C -0.0458(3) 0.5884(17) 0.2835(4) 0.37(2) Uani 1 1 d GD
H49 H -0.0826 0.6273 0.2910 0.444 Uiso 1 1 calc R
C50 C -0.0352(6) 0.4554(17) 0.2960(3) 0.283(15) Uani 1 1 d G
H50 H -0.0648 0.4053 0.3118 0.340 Uiso 1 1 calc R
C51 C 0.0198(7) 0.3973(12) 0.2848(4) 0.227(10) Uani 1 1 d G
H51 H 0.0269 0.3083 0.2931 0.273 Uiso 1 1 calc R
Br1 Br 0.20957(3) 1.34443(6) 1.15506(2) 0.04727(18) Uani 1 1 d .
Br2 Br 0.39152(3) 1.00638(8) 1.08456(3) 0.0589(2) Uani 1 1 d .
Br3 Br 0.19758(3) 0.78199(7) 1.16936(2) 0.04986(19) Uani 1 1 d .
Br4 Br 0.40770(3) 0.50972(7) 1.26602(2) 0.04847(19) Uani 1 1 d .
C1 C 0.09552(19) 0.8209(4) 0.94676(19) 0.0209(10) Uani 1 1 d .
C2 C 0.0801(2) 0.8349(5) 0.8864(2) 0.0260(11) Uani 1 1 d .
C3 C 0.0228(2) 0.7909(6) 0.8633(2) 0.0345(13) Uani 1 1 d .
H3 H 0.0117 0.7979 0.8236 0.041 Uiso 1 1 calc R
C4 C -0.0183(2) 0.7365(5) 0.8983(2) 0.0363(13) Uani 1 1 d .
H4 H -0.0562 0.7058 0.8819 0.044 Uiso 1 1 calc R
C5 C -0.0028(2) 0.7281(5) 0.9572(2) 0.0322(12) Uani 1 1 d .
H5 H -0.0312 0.6944 0.9804 0.039 Uiso 1 1 calc R
C6 C 0.05455(19) 0.7690(5) 0.98296(19) 0.0241(11) Uani 1 1 d .
C7 C 0.1237(2) 0.9021(5) 0.8491(2) 0.0317(12) Uani 1 1 d .
H7 H 0.1656 0.8761 0.8638 0.038 Uiso 1 1 calc R
C8 C 0.1192(3) 1.0512(6) 0.8545(3) 0.0506(16) Uani 1 1 d .
H8A H 0.0780 1.0790 0.8422 0.076 Uiso 1 1 calc R
H8B H 0.1469 1.0925 0.8306 0.076 Uiso 1 1 calc R
H8C H 0.1299 1.0766 0.8942 0.076 Uiso 1 1 calc R
C9 C 0.1134(2) 0.8627(7) 0.7857(2) 0.0488(16) Uani 1 1 d .
H9A H 0.1160 0.7683 0.7824 0.073 Uiso 1 1 calc R
H9B H 0.1441 0.9033 0.7650 0.073 Uiso 1 1 calc R
H9C H 0.0735 0.8917 0.7696 0.073 Uiso 1 1 calc R
C10 C 0.0698(2) 0.7534(5) 1.0485(2) 0.0315(13) Uani 1 1 d .
H10 H 0.1131 0.7768 1.0580 0.038 Uiso 1 1 calc R
C11 C 0.0615(3) 0.6129(6) 1.0688(2) 0.0474(15) Uani 1 1 d .
H11A H 0.0194 0.5871 1.0599 0.071 Uiso 1 1 calc R
H11B H 0.0725 0.6078 1.1099 0.071 Uiso 1 1 calc R
H11C H 0.0872 0.5547 1.0494 0.071 Uiso 1 1 calc R
C12 C 0.0315(3) 0.8500(7) 1.0807(2) 0.0534(17) Uani 1 1 d .
H12A H 0.0382 0.9385 1.0679 0.080 Uiso 1 1 calc R
H12B H 0.0435 0.8436 1.1216 0.080 Uiso 1 1 calc R
H12C H -0.0112 0.8282 1.0727 0.080 Uiso 1 1 calc R
C13 C 0.1548(2) 0.9691(5) 1.0037(2) 0.0256(11) Uani 1 1 d .
H13 H 0.1168 1.0101 1.0031 0.031 Uiso 1 1 calc R
C14 C 0.2038(2) 1.0314(5) 1.03919(18) 0.0222(11) Uani 1 1 d .
C15 C 0.1879(2) 1.1360(5) 1.0737(2) 0.0300(12) Uani 1 1 d .
H15 H 0.1471 1.1630 1.0719 0.036 Uiso 1 1 calc R
C16 C 0.2314(2) 1.1994(5) 1.1102(2) 0.0317(12) Uani 1 1 d .
C17 C 0.2922(2) 1.1593(5) 1.1137(2) 0.0361(13) Uani 1 1 d .
H17 H 0.3217 1.2016 1.1390 0.043 Uiso 1 1 calc R
C18 C 0.3086(2) 1.0576(5) 1.0799(2) 0.0318(12) Uani 1 1 d .
C19 C 0.2653(2) 0.9897(5) 1.03994(19) 0.0245(11) Uani 1 1 d .
C20 C 0.2776(2) 0.6434(5) 1.10123(19) 0.0222(10) Uani 1 1 d .
C21 C 0.2660(2) 0.6737(5) 1.1587(2) 0.0290(12) Uani 1 1 d .
C22 C 0.3032(2) 0.6333(5) 1.2064(2) 0.0324(13) Uani 1 1 d .
H22 H 0.2938 0.6548 1.2435 0.039 Uiso 1 1 calc R
C23 C 0.3552(2) 0.5596(5) 1.19880(19) 0.0295(12) Uani 1 1 d .
C24 C 0.3703(2) 0.5309(5) 1.14520(19) 0.0280(12) Uani 1 1 d .
H24 H 0.4058 0.4829 1.1409 0.034 Uiso 1 1 calc R
C25 C 0.3323(2) 0.5737(5) 1.09560(18) 0.0223(10) Uani 1 1 d .
C26 C 0.3545(2) 0.5505(5) 1.03986(19) 0.0229(11) Uani 1 1 d .
H26 H 0.3899 0.4994 1.0406 0.027 Uiso 1 1 calc R
C27 C 0.37224(19) 0.5637(5) 0.94420(18) 0.0201(10) Uani 1 1 d .
C28 C 0.3599(2) 0.4545(5) 0.90743(18) 0.0227(11) Uani 1 1 d .
C29 C 0.3998(2) 0.4320(5) 0.86601(19) 0.0293(12) Uani 1 1 d .
H29 H 0.3931 0.3597 0.8414 0.035 Uiso 1 1 calc R
C30 C 0.4491(2) 0.5137(6) 0.8602(2) 0.0352(13) Uani 1 1 d .
H30 H 0.4749 0.4969 0.8317 0.042 Uiso 1 1 calc R
C31 C 0.4600(2) 0.6199(6) 0.8968(2) 0.0323(13) Uani 1 1 d .
H31 H 0.4936 0.6740 0.8930 0.039 Uiso 1 1 calc R
C32 C 0.42188(19) 0.6487(5) 0.93960(19) 0.0236(11) Uani 1 1 d .
C33 C 0.3068(2) 0.3618(5) 0.9138(2) 0.0271(11) Uani 1 1 d .
H33 H 0.2739 0.4138 0.9282 0.032 Uiso 1 1 calc R
C34 C 0.3251(3) 0.2545(6) 0.9581(2) 0.0486(16) Uani 1 1 d .
H34A H 0.3582 0.2035 0.9457 0.073 Uiso 1 1 calc R
H34B H 0.2906 0.1977 0.9617 0.073 Uiso 1 1 calc R
H34C H 0.3380 0.2944 0.9950 0.073 Uiso 1 1 calc R
C35 C 0.2807(2) 0.2972(6) 0.8571(2) 0.0399(13) Uani 1 1 d .
H35A H 0.2721 0.3640 0.8280 0.060 Uiso 1 1 calc R
H35B H 0.2436 0.2511 0.8629 0.060 Uiso 1 1 calc R
H35C H 0.3101 0.2358 0.8447 0.060 Uiso 1 1 calc R
C36 C 0.4355(2) 0.7671(5) 0.9792(2) 0.0295(12) Uani 1 1 d .
H36 H 0.4012 0.7771 1.0027 0.035 Uiso 1 1 calc R
C37 C 0.4937(3) 0.7426(6) 1.0205(3) 0.0502(16) Uani 1 1 d .
H37A H 0.4901 0.6600 1.0402 0.075 Uiso 1 1 calc R
H37B H 0.4990 0.8129 1.0484 0.075 Uiso 1 1 calc R
H37C H 0.5286 0.7396 0.9987 0.075 Uiso 1 1 calc R
C38 C 0.4403(2) 0.8930(6) 0.9451(2) 0.0433(14) Uani 1 1 d .
H38A H 0.4480 0.9658 0.9714 0.065 Uiso 1 1 calc R
H38B H 0.4025 0.9078 0.9210 0.065 Uiso 1 1 calc R
H38C H 0.4733 0.8855 0.9213 0.065 Uiso 1 1 calc R
C39 C 0.1356(2) 0.4981(5) 0.9302(2) 0.0317(12) Uani 1 1 d .
H39 H 0.0982 0.5383 0.9422 0.038 Uiso 1 1 calc R
C40 C 0.1257(3) 0.4749(7) 0.8656(3) 0.0584(18) Uani 1 1 d .
H40A H 0.1209 0.5583 0.8459 0.088 Uiso 1 1 calc R
H40B H 0.0895 0.4223 0.8564 0.088 Uiso 1 1 calc R
H40C H 0.1605 0.4292 0.8534 0.088 Uiso 1 1 calc R
C41 C 0.1480(2) 0.3731(6) 0.9645(3) 0.0476(16) Uani 1 1 d .
H41A H 0.1843 0.3315 0.9532 0.071 Uiso 1 1 calc R
H41B H 0.1138 0.3141 0.9571 0.071 Uiso 1 1 calc R
H41C H 0.1539 0.3938 1.0051 0.071 Uiso 1 1 calc R
C42 C 0.2994(2) 0.7791(5) 0.8433(2) 0.0318(12) Uani 1 1 d .
H42 H 0.3432 0.7587 0.8511 0.038 Uiso 1 1 calc R
C43 C 0.2716(3) 0.6830(6) 0.7982(2) 0.0515(17) Uani 1 1 d .
H43A H 0.2770 0.5943 0.8126 0.077 Uiso 1 1 calc R
H43B H 0.2914 0.6922 0.7635 0.077 Uiso 1 1 calc R
H43C H 0.2286 0.7012 0.7898 0.077 Uiso 1 1 calc R
C44 C 0.2934(3) 0.9211(6) 0.8231(2) 0.0457(15) Uani 1 1 d .
H44A H 0.2508 0.9425 0.8140 0.069 Uiso 1 1 calc R
H44B H 0.3144 0.9324 0.7892 0.069 Uiso 1 1 calc R
H44C H 0.3112 0.9785 0.8533 0.069 Uiso 1 1 calc R
C52 C 0.1308(6) 0.430(3) 0.2549(9) 0.52(3) Uani 1 1 d D
H52A H 0.1327 0.3897 0.2178 0.784 Uiso 1 1 calc R
H52B H 0.1444 0.3685 0.2850 0.784 Uiso 1 1 calc R
H52C H 0.1569 0.5069 0.2582 0.784 Uiso 1 1 calc R
N1 N 0.15597(15) 0.8630(4) 0.97218(15) 0.0211(9) Uani 1 1 d .
N2 N 0.33196(15) 0.5910(4) 0.98932(15) 0.0200(8) Uani 1 1 d .
O1 O 0.28178(13) 0.8974(3) 1.00556(13) 0.0282(8) Uani 1 1 d .
O2 O 0.24020(13) 0.6764(3) 1.05618(13) 0.0271(8) Uani 1 1 d .
O3 O 0.27256(14) 0.7625(3) 0.89514(12) 0.0261(8) Uani 1 1 d .
O4 O 0.18434(13) 0.5875(3) 0.94350(13) 0.0257(7) Uani 1 1 d .
Zr01 Zr 0.242574(19) 0.72292(5) 0.968262(18) 0.02013(13) Uani 1 1 d .

loop_
_atom_site_aniso_label
_atom_site_aniso_U_11
_atom_site_aniso_U_22
_atom_site_aniso_U_33
_atom_site_aniso_U_23
_atom_site_aniso_U_13
_atom_site_aniso_U_12
C46 0.096(10) 0.70(6) 0.068(9) -0.097(18) 0.018(8) -0.115(19)
C47 0.25(3) 0.55(5) 0.047(7) 0.007(15) -0.010(11) -0.15(3)
C48 0.068(7) 0.67(4) 0.078(8) -0.145(15) 0.010(6) -0.067(14)
C49 0.118(12) 0.86(6) 0.145(13) -0.29(2) 0.072(10) -0.20(2)
C50 0.21(2) 0.47(4) 0.166(16) -0.20(2) 0.003(15) -0.11(2)
C51 0.167(14) 0.43(3) 0.083(8) -0.130(13) -0.011(10) -0.105(18)
Br1 0.0700(4) 0.0309(3) 0.0407(3) -0.0131(3) 0.0051(3) -0.0111(3)
Br2 0.0285(3) 0.0843(6) 0.0607(4) -0.0255(4) -0.0109(3) -0.0052(3)
Br3 0.0454(3) 0.0712(5) 0.0330(3) -0.0111(3) 0.0046(2) 0.0217(3)
Br4 0.0407(3) 0.0748(5) 0.0269(3) 0.0099(3) -0.0106(2) -0.0024(3)
C1 0.016(2) 0.019(3) 0.026(2) -0.004(2) -0.0040(19) -0.0006(19)
C2 0.019(2) 0.026(3) 0.032(3) -0.001(2) -0.003(2) 0.005(2)
C3 0.026(3) 0.045(4) 0.031(3) -0.007(3) -0.004(2) 0.003(3)
C4 0.020(3) 0.041(4) 0.045(3) -0.010(3) -0.009(2) -0.001(2)
C5 0.021(3) 0.037(3) 0.039(3) -0.007(3) 0.005(2) -0.003(2)
C6 0.021(2) 0.025(3) 0.026(2) -0.006(2) 0.001(2) 0.001(2)
C7 0.026(3) 0.041(4) 0.028(3) 0.010(3) 0.004(2) 0.006(2)
C8 0.060(4) 0.041(4) 0.052(4) 0.014(3) 0.016(3) 0.000(3)
C9 0.042(3) 0.077(5) 0.026(3) 0.003(3) -0.003(2) -0.002(3)
C10 0.030(3) 0.038(4) 0.028(3) 0.002(2) 0.006(2) -0.005(2)
C11 0.060(4) 0.048(4) 0.035(3) 0.006(3) 0.010(3) -0.010(3)
C12 0.060(4) 0.061(5) 0.041(3) -0.014(3) 0.013(3) -0.004(3)
C13 0.025(3) 0.022(3) 0.030(3) 0.005(2) 0.002(2) 0.000(2)
C14 0.027(3) 0.019(3) 0.019(2) 0.003(2) -0.006(2) -0.004(2)
C15 0.037(3) 0.024(3) 0.029(3) 0.000(2) 0.000(2) -0.006(2)
C16 0.047(3) 0.019(3) 0.029(3) -0.001(2) 0.002(2) -0.011(2)
C17 0.045(3) 0.034(3) 0.028(3) -0.004(3) -0.004(2) -0.020(3)
C18 0.029(3) 0.038(3) 0.026(3) -0.001(3) -0.005(2) -0.013(2)
C19 0.032(3) 0.018(3) 0.023(2) 0.002(2) 0.000(2) -0.009(2)
C20 0.021(2) 0.020(3) 0.025(2) 0.000(2) 0.003(2) -0.004(2)
C21 0.029(3) 0.032(3) 0.026(3) -0.005(2) 0.001(2) 0.001(2)
C22 0.036(3) 0.039(3) 0.021(2) -0.004(2) -0.001(2) -0.010(3)
C23 0.028(3) 0.038(3) 0.019(2) 0.007(2) -0.010(2) -0.004(2)
C24 0.019(2) 0.037(3) 0.028(3) 0.005(2) 0.000(2) -0.001(2)
C25 0.023(2) 0.021(3) 0.022(2) 0.001(2) 0.000(2) -0.006(2)
C26 0.018(2) 0.022(3) 0.029(3) 0.007(2) 0.001(2) 0.003(2)
C27 0.016(2) 0.022(3) 0.021(2) 0.007(2) 0.0001(19) 0.002(2)
C28 0.022(2) 0.026(3) 0.020(2) 0.006(2) -0.0001(19) 0.003(2)
C29 0.029(3) 0.035(3) 0.024(2) -0.002(2) 0.003(2) 0.001(2)
C30 0.027(3) 0.051(4) 0.029(3) 0.002(3) 0.009(2) 0.004(3)
C31 0.019(3) 0.046(4) 0.032(3) 0.010(3) 0.003(2) -0.005(2)
C32 0.015(2) 0.026(3) 0.028(2) 0.008(2) -0.002(2) -0.001(2)
C33 0.025(3) 0.024(3) 0.032(3) -0.002(2) 0.002(2) -0.002(2)
C34 0.055(4) 0.038(4) 0.052(4) 0.015(3) 0.002(3) -0.014(3)
C35 0.036(3) 0.035(3) 0.048(3) -0.003(3) 0.001(3) -0.005(3)
C36 0.028(3) 0.027(3) 0.033(3) 0.001(2) 0.003(2) -0.004(2)
C37 0.054(4) 0.038(4) 0.053(4) 0.002(3) -0.019(3) -0.009(3)
C38 0.042(3) 0.039(4) 0.047(3) -0.001(3) -0.002(3) -0.011(3)
C39 0.021(3) 0.028(3) 0.046(3) -0.010(3) 0.002(2) -0.003(2)
C40 0.057(4) 0.059(5) 0.054(4) -0.020(3) -0.015(3) 0.004(3)
C41 0.043(3) 0.027(3) 0.077(4) 0.005(3) 0.026(3) -0.005(3)
C42 0.027(3) 0.039(3) 0.029(3) 0.008(3) 0.003(2) 0.006(2)
C43 0.066(4) 0.056(4) 0.031(3) -0.003(3) -0.004(3) 0.015(3)
C44 0.045(3) 0.043(4) 0.050(3) 0.017(3) 0.009(3) 0.001(3)
C52 0.62(6) 0.79(8) 0.154(19) -0.12(3) 0.05(3) 0.13(6)
N1 0.019(2) 0.021(2) 0.0222(19) -0.0003(18) -0.0022(16) -0.0040(17)
N2 0.020(2) 0.018(2) 0.022(2) 0.0002(18) 0.0010(16) -0.0016(16)
O1 0.0207(17) 0.029(2) 0.0337(18) -0.0051(17) -0.0018(14) -0.0028(15)
O2 0.0226(17) 0.037(2) 0.0206(16) 0.0045(15) -0.0009(14) 0.0039(15)
O3 0.0311(18) 0.028(2) 0.0199(16) 0.0048(14) 0.0050(14) 0.0034(15)
O4 0.0216(17) 0.0212(19) 0.0332(18) -0.0016(15) -0.0026(14) -0.0005(14)
Zr01 0.0181(2) 0.0206(3) 0.0209(2) 0.0013(2) -0.00114(17) -0.0003(2)

loop_
_atom_type_symbol
_atom_type_description
_atom_type_scat_dispersion_real
_atom_type_scat_dispersion_imag
_atom_type_scat_source
C C 0.0033 0.0016 'International Tables Vol C Tables 4.2.6.8 and 6.1.1.4'
H H 0.0000 0.0000 'International Tables Vol C Tables 4.2.6.8 and 6.1.1.4'
O O 0.0106 0.0060 'International Tables Vol C Tables 4.2.6.8 and 6.1.1.4'
Br Br -0.2901 2.4595 'International Tables Vol C Tables 4.2.6.8 and 6.1.1.4'
Zr Zr -2.9673 0.5597 'International Tables Vol C Tables 4.2.6.8 and 6.1.1.4'
N N 0.0061 0.0033 'International Tables Vol C Tables 4.2.6.8 and 6.1.1.4'

loop_
_geom_angle_atom_site_label_1
_geom_angle_atom_site_label_2
_geom_angle_atom_site_label_3
_geom_angle
C47 C46 C51 120.0
C47 C46 C52 112.6(12)
C51 C46 C52 126.7(12)
C48 C47 C46 120.0
C48 C47 H47 120.0
C46 C47 H47 120.0
C49 C48 C47 120.0
C49 C48 H48 120.0
C47 C48 H48 120.0
C50 C49 C48 120.0
C50 C49 H49 120.0
C48 C49 H49 120.0
C49 C50 C51 120.0
C49 C50 H50 120.0
C51 C50 H50 120.0
C50 C51 C46 120.0
C50 C51 H51 120.0
C46 C51 H51 120.0
C6 C1 C2 122.2(4)
C6 C1 N1 118.9(4)
C2 C1 N1 118.9(4)
C3 C2 C1 117.6(4)
C3 C2 C7 121.5(4)
C1 C2 C7 120.8(4)
C2 C3 C4 121.2(5)
C2 C3 H3 119.4
C4 C3 H3 119.4
C5 C4 C3 119.9(5)
C5 C4 H4 120.0
C3 C4 H4 120.0
C4 C5 C6 121.5(5)
C4 C5 H5 119.3
C6 C5 H5 119.3
C1 C6 C5 117.5(4)
C1 C6 C10 123.4(4)
C5 C6 C10 119.1(4)
C2 C7 C8 110.3(4)
C2 C7 C9 113.4(4)
C8 C7 C9 109.7(4)
C2 C7 H7 107.7
C8 C7 H7 107.7
C9 C7 H7 107.7
C7 C8 H8A 109.5
C7 C8 H8B 109.5
H8A C8 H8B 109.5
C7 C8 H8C 109.5
H8A C8 H8C 109.5
H8B C8 H8C 109.5
C7 C9 H9A 109.5
C7 C9 H9B 109.5
H9A C9 H9B 109.5
C7 C9 H9C 109.5
H9A C9 H9C 109.5
H9B C9 H9C 109.5
C11 C10 C6 112.7(4)
C11 C10 C12 110.8(4)
C6 C10 C12 110.2(4)
C11 C10 H10 107.6
C6 C10 H10 107.6
C12 C10 H10 107.6
C10 C11 H11A 109.5
C10 C11 H11B 109.5
H11A C11 H11B 109.5
C10 C11 H11C 109.5
H11A C11 H11C 109.5
H11B C11 H11C 109.5
C10 C12 H12A 109.5
C10 C12 H12B 109.5
H12A C12 H12B 109.5
C10 C12 H12C 109.5
H12A C12 H12C 109.5
H12B C12 H12C 109.5
N1 C13 C14 129.0(4)
N1 C13 H13 115.5
C14 C13 H13 115.5
C15 C14 C19 121.1(4)
C15 C14 C13 116.5(4)
C19 C14 C13 122.3(4)
C16 C15 C14 120.7(5)
C16 C15 H15 119.6
C14 C15 H15 119.6
C15 C16 C17 120.1(5)
C15 C16 Br1 120.3(4)
C17 C16 Br1 119.6(4)
C18 C17 C16 119.9(5)
C18 C17 H17 120.1
C16 C17 H17 120.1
C17 C18 C19 122.5(5)
C17 C18 Br2 119.1(4)
C19 C18 Br2 118.4(4)
O1 C19 C14 122.2(4)
O1 C19 C18 122.2(4)
C14 C19 C18 115.6(4)
O2 C20 C25 121.6(4)
O2 C20 C21 122.6(4)
C25 C20 C21 115.8(4)
C22 C21 C20 123.1(4)
C22 C21 Br3 118.6(4)
C20 C21 Br3 118.2(3)
C21 C22 C23 119.0(4)
C21 C22 H22 120.5
C23 C22 H22 120.5
C24 C23 C22 121.2(4)
C24 C23 Br4 120.6(4)
C22 C23 Br4 118.1(3)
C23 C24 C25 120.0(4)
C23 C24 H24 120.0
C25 C24 H24 120.0
C20 C25 C24 120.8(4)
C20 C25 C26 122.3(4)
C24 C25 C26 116.8(4)
N2 C26 C25 128.8(4)
N2 C26 H26 115.6
C25 C26 H26 115.6
C32 C27 C28 122.5(4)
C32 C27 N2 118.1(4)
C28 C27 N2 119.4(4)
C29 C28 C27 117.1(4)
C29 C28 C33 121.0(4)
C27 C28 C33 121.9(4)
C30 C29 C28 121.9(5)
C30 C29 H29 119.1
C28 C29 H29 119.1
C31 C30 C29 119.7(4)
C31 C30 H30 120.2
C29 C30 H30 120.2
C30 C31 C32 121.6(5)
C30 C31 H31 119.2
C32 C31 H31 119.2
C31 C32 C27 117.1(4)
C31 C32 C36 120.0(4)
C27 C32 C36 122.9(4)
C28 C33 C34 111.0(4)
C28 C33 C35 113.8(4)
C34 C33 C35 109.0(5)
C28 C33 H33 107.6
C34 C33 H33 107.6
C35 C33 H33 107.6
C33 C34 H34A 109.5
C33 C34 H34B 109.5
H34A C34 H34B 109.5
C33 C34 H34C 109.5
H34A C34 H34C 109.5
H34B C34 H34C 109.5
C33 C35 H35A 109.5
C33 C35 H35B 109.5
H35A C35 H35B 109.5
C33 C35 H35C 109.5
H35A C35 H35C 109.5
H35B C35 H35C 109.5
C38 C36 C32 111.7(4)
C38 C36 C37 111.4(4)
C32 C36 C37 110.3(4)
C38 C36 H36 107.8
C32 C36 H36 107.8
C37 C36 H36 107.8
C36 C37 H37A 109.5
C36 C37 H37B 109.5
H37A C37 H37B 109.5
C36 C37 H37C 109.5
H37A C37 H37C 109.5
H37B C37 H37C 109.5
C36 C38 H38A 109.5
C36 C38 H38B 109.5
H38A C38 H38B 109.5
C36 C38 H38C 109.5
H38A C38 H38C 109.5
H38B C38 H38C 109.5
O4 C39 C41 109.5(4)
O4 C39 C40 110.0(4)
C41 C39 C40 113.1(5)
O4 C39 H39 108.0
C41 C39 H39 108.0
C40 C39 H39 108.0
C39 C40 H40A 109.5
C39 C40 H40B 109.5
H40A C40 H40B 109.5
C39 C40 H40C 109.5
H40A C40 H40C 109.5
H40B C40 H40C 109.5
C39 C41 H41A 109.5
C39 C41 H41B 109.5
H41A C41 H41B 109.5
C39 C41 H41C 109.5
H41A C41 H41C 109.5
H41B C41 H41C 109.5
O3 C42 C43 109.9(4)
O3 C42 C44 110.4(4)
C43 C42 C44 112.4(4)
O3 C42 H42 108.0
C43 C42 H42 108.0
C44 C42 H42 108.0
C42 C43 H43A 109.5
C42 C43 H43B 109.5
H43A C43 H43B 109.5
C42 C43 H43C 109.5
H43A C43 H43C 109.5
H43B C43 H43C 109.5
C42 C44 H44A 109.5
C42 C44 H44B 109.5
H44A C44 H44B 109.5
C42 C44 H44C 109.5
H44A C44 H44C 109.5
H44B C44 H44C 109.5
C46 C52 H52A 109.5
C46 C52 H52B 109.5
H52A C52 H52B 109.5
C46 C52 H52C 109.5
H52A C52 H52C 109.5
H52B C52 H52C 109.5
C13 N1 C1 113.4(4)
C13 N1 Zr01 125.2(3)
C1 N1 Zr01 120.4(3)
C26 N2 C27 112.7(4)
C26 N2 Zr01 126.4(3)
C27 N2 Zr01 120.4(3)
C19 O1 Zr01 136.3(3)
C20 O2 Zr01 139.4(3)
C42 O3 Zr01 173.2(3)
C39 O4 Zr01 171.5(3)
O4 Zr01 O3 99.41(13)
O4 Zr01 O2 92.65(13)
O3 Zr01 O2 161.56(12)
O4 Zr01 O1 161.81(12)
O3 Zr01 O1 91.43(13)
O2 Zr01 O1 80.80(13)
O4 Zr01 N2 99.70(13)
O3 Zr01 N2 86.91(12)
O2 Zr01 N2 77.29(12)
O1 Zr01 N2 95.40(12)
O4 Zr01 N1 85.89(13)
O3 Zr01 N1 105.00(13)
O2 Zr01 N1 89.65(12)
O1 Zr01 N1 77.17(12)
N2 Zr01 N1 165.95(12)

loop_
_geom_bond_atom_site_label_1
_geom_bond_atom_site_label_2
_geom_bond_distance
C46 C47 1.3900
C46 C51 1.3900
C46 C52 1.5417(19)
C47 C48 1.3900
C47 H47 0.9300
C48 C49 1.3900
C48 H48 0.9300
C49 C50 1.3900
C49 H49 0.9300
C50 C51 1.3900
C50 H50 0.9300
C51 H51 0.9300
Br1 C16 1.889(5)
Br2 C18 1.882(5)
Br3 C21 1.895(5)
Br4 C23 1.905(4)
C1 C6 1.395(6)
C1 C2 1.411(6)
C1 N1 1.455(5)
C2 C3 1.386(7)
C2 C7 1.517(7)
C3 C4 1.390(7)
C3 H3 0.9300
C4 C5 1.374(7)
C4 H4 0.9300
C5 C6 1.397(6)
C5 H5 0.9300
C6 C10 1.528(6)
C7 C8 1.517(8)
C7 C9 1.518(7)
C7 H7 0.9800
C8 H8A 0.9600
C8 H8B 0.9600
C8 H8C 0.9600
C9 H9A 0.9600
C9 H9B 0.9600
C9 H9C 0.9600
C10 C11 1.514(8)
C10 C12 1.533(7)
C10 H10 0.9800
C11 H11A 0.9600
C11 H11B 0.9600
C11 H11C 0.9600
C12 H12A 0.9600
C12 H12B 0.9600
C12 H12C 0.9600
C13 N1 1.300(6)
C13 C14 1.428(6)
C13 H13 0.9300
C14 C15 1.394(7)
C14 C19 1.411(7)
C15 C16 1.366(7)
C15 H15 0.9300
C16 C17 1.387(7)
C17 C18 1.364(7)
C17 H17 0.9300
C18 C19 1.429(7)
C19 O1 1.304(5)
C20 O2 1.301(5)
C20 C25 1.409(6)
C20 C21 1.416(6)
C21 C22 1.366(7)
C22 C23 1.389(7)
C22 H22 0.9300
C23 C24 1.352(6)
C24 C25 1.415(6)
C24 H24 0.9300
C25 C26 1.448(6)
C26 N2 1.290(5)
C26 H26 0.9300
C27 C32 1.400(6)
C27 C28 1.403(7)
C27 N2 1.466(5)
C28 C29 1.385(6)
C28 C33 1.514(6)
C29 C30 1.378(7)
C29 H29 0.9300
C30 C31 1.375(8)
C30 H30 0.9300
C31 C32 1.394(6)
C31 H31 0.9300
C32 C36 1.519(7)
C33 C34 1.519(7)
C33 C35 1.524(7)
C33 H33 0.9800
C34 H34A 0.9600
C34 H34B 0.9600
C34 H34C 0.9600
C35 H35A 0.9600
C35 H35B 0.9600
C35 H35C 0.9600
C36 C38 1.506(7)
C36 C37 1.532(7)
C36 H36 0.9800
C37 H37A 0.9600
C37 H37B 0.9600
C37 H37C 0.9600
C38 H38A 0.9600
C38 H38B 0.9600
C38 H38C 0.9600
C39 O4 1.409(6)
C39 C41 1.502(7)
C39 C40 1.510(7)
C39 H39 0.9800
C40 H40A 0.9600
C40 H40B 0.9600
C40 H40C 0.9600
C41 H41A 0.9600
C41 H41B 0.9600
C41 H41C 0.9600
C42 O3 1.404(5)
C42 C43 1.509(8)
C42 C44 1.512(8)
C42 H42 0.9800
C43 H43A 0.9600
C43 H43B 0.9600
C43 H43C 0.9600
C44 H44A 0.9600
C44 H44B 0.9600
C44 H44C 0.9600
C52 H52A 0.9600
C52 H52B 0.9600
C52 H52C 0.9600
N1 Zr01 2.378(4)
N2 Zr01 2.378(4)
O1 Zr01 2.107(3)
O2 Zr01 2.099(3)
O3 Zr01 1.925(3)
O4 Zr01 1.918(3)

loop_
_geom_torsion_atom_site_label_1
_geom_torsion_atom_site_label_2
_geom_torsion_atom_site_label_3
_geom_torsion_atom_site_label_4
_geom_torsion
C51 C46 C47 C48 0.0
C52 C46 C47 C48 -171.1(10)
C46 C47 C48 C49 0.0
C47 C48 C49 C50 0.0
C48 C49 C50 C51 0.0
C49 C50 C51 C46 0.0
C47 C46 C51 C50 0.0
C52 C46 C51 C50 169.7(10)
C6 C1 C2 C3 -2.2(7)
N1 C1 C2 C3 178.4(4)
C6 C1 C2 C7 174.9(4)
N1 C1 C2 C7 -4.5(7)
C1 C2 C3 C4 0.8(8)
C7 C2 C3 C4 -176.2(5)
C2 C3 C4 C5 1.3(8)
C3 C4 C5 C6 -2.3(8)
C2 C1 C6 C5 1.3(7)
N1 C1 C6 C5 -179.3(4)
C2 C1 C6 C10 -179.6(4)
N1 C1 C6 C10 -0.2(7)
C4 C5 C6 C1 1.0(7)
C4 C5 C6 C10 -178.2(5)
C3 C2 C7 C8 97.6(6)
C1 C2 C7 C8 -79.3(6)
C3 C2 C7 C9 -25.9(7)
C1 C2 C7 C9 157.2(5)
C1 C6 C10 C11 -124.3(5)
C5 C6 C10 C11 54.8(6)
C1 C6 C10 C12 111.3(5)
C5 C6 C10 C12 -69.6(6)
N1 C13 C14 C15 -172.7(5)
N1 C13 C14 C19 7.0(8)
C19 C14 C15 C16 -1.4(7)
C13 C14 C15 C16 178.3(4)
C14 C15 C16 C17 -0.6(7)
C14 C15 C16 Br1 178.1(4)
C15 C16 C17 C18 1.0(8)
Br1 C16 C17 C18 -177.7(4)
C16 C17 C18 C19 0.5(8)
C16 C17 C18 Br2 179.2(4)
C15 C14 C19 O1 -175.9(4)
C13 C14 C19 O1 4.5(7)
C15 C14 C19 C18 2.7(7)
C13 C14 C19 C18 -177.0(4)
C17 C18 C19 O1 176.3(5)
Br2 C18 C19 O1 -2.4(6)
C17 C18 C19 C14 -2.3(7)
Br2 C18 C19 C14 179.0(3)
O2 C20 C21 C22 176.3(5)
C25 C20 C21 C22 -3.2(7)
O2 C20 C21 Br3 -6.6(6)
C25 C20 C21 Br3 174.0(3)
C20 C21 C22 C23 0.4(8)
Br3 C21 C22 C23 -176.7(4)
C21 C22 C23 C24 2.0(8)
C21 C22 C23 Br4 177.9(4)
C22 C23 C24 C25 -1.3(8)
Br4 C23 C24 C25 -177.1(4)
O2 C20 C25 C24 -175.7(4)
C21 C20 C25 C24 3.8(7)
O2 C20 C25 C26 8.7(7)
C21 C20 C25 C26 -171.9(4)
C23 C24 C25 C20 -1.7(7)
C23 C24 C25 C26 174.2(4)
C20 C25 C26 N2 3.3(8)
C24 C25 C26 N2 -172.4(5)
C32 C27 C28 C29 0.9(7)
N2 C27 C28 C29 -179.2(4)
C32 C27 C28 C33 178.7(4)
N2 C27 C28 C33 -1.4(6)
C27 C28 C29 C30 -0.9(7)
C33 C28 C29 C30 -178.7(5)
C28 C29 C30 C31 0.8(8)
C29 C30 C31 C32 -0.7(8)
C30 C31 C32 C27 0.7(7)
C30 C31 C32 C36 -180.0(5)
C28 C27 C32 C31 -0.8(7)
N2 C27 C32 C31 179.3(4)
C28 C27 C32 C36 179.9(4)
N2 C27 C32 C36 0.0(6)
C29 C28 C33 C34 91.9(5)
C27 C28 C33 C34 -85.8(6)
C29 C28 C33 C35 -31.4(6)
C27 C28 C33 C35 150.9(5)
C31 C32 C36 C38 55.0(6)
C27 C32 C36 C38 -125.8(5)
C31 C32 C36 C37 -69.4(6)
C27 C32 C36 C37 109.8(5)
C14 C13 N1 C1 173.6(4)
C14 C13 N1 Zr01 4.8(7)
C6 C1 N1 C13 -70.1(5)
C2 C1 N1 C13 109.3(5)
C6 C1 N1 Zr01 99.3(4)
C2 C1 N1 Zr01 -81.3(5)
C25 C26 N2 C27 171.6(4)
C25 C26 N2 Zr01 -0.1(7)
C32 C27 N2 C26 -79.9(5)
C28 C27 N2 C26 100.2(5)
C32 C27 N2 Zr01 92.4(4)
C28 C27 N2 Zr01 -87.5(4)
C14 C19 O1 Zr01 -33.4(7)
C18 C19 O1 Zr01 148.2(4)
C25 C20 O2 Zr01 -29.1(7)
C21 C20 O2 Zr01 151.5(4)
C43 C42 O3 Zr01 84(3)
C44 C42 O3 Zr01 -152(2)
C41 C39 O4 Zr01 -104(2)
C40 C39 O4 Zr01 130.6(19)
C39 O4 Zr01 O3 -134(2)
C39 O4 Zr01 O2 60(2)
C39 O4 Zr01 O1 -8(2)
C39 O4 Zr01 N2 137(2)
C39 O4 Zr01 N1 -30(2)
C42 O3 Zr01 O4 -87(3)
C42 O3 Zr01 O2 43(3)
C42 O3 Zr01 O1 108(3)
C42 O3 Zr01 N2 13(3)
C42 O3 Zr01 N1 -175(3)
C20 O2 Zr01 O4 124.1(5)
C20 O2 Zr01 O3 -6.9(8)
C20 O2 Zr01 O1 -73.0(5)
C20 O2 Zr01 N2 24.7(5)
C20 O2 Zr01 N1 -150.0(5)
C19 O1 Zr01 O4 11.3(7)
C19 O1 Zr01 O3 138.2(4)
C19 O1 Zr01 O2 -58.6(4)
C19 O1 Zr01 N2 -134.8(4)
C19 O1 Zr01 N1 33.2(4)
C26 N2 Zr01 O4 -99.0(4)
C27 N2 Zr01 O4 89.9(3)
C26 N2 Zr01 O3 162.0(4)
C27 N2 Zr01 O3 -9.1(3)
C26 N2 Zr01 O2 -8.4(4)
C27 N2 Zr01 O2 -179.6(3)
C26 N2 Zr01 O1 70.9(4)
C27 N2 Zr01 O1 -100.3(3)
C26 N2 Zr01 N1 13.6(8)
C27 N2 Zr01 N1 -157.6(5)
C13 N1 Zr01 O4 156.4(4)
C1 N1 Zr01 O4 -11.8(3)
C13 N1 Zr01 O3 -105.0(4)
C1 N1 Zr01 O3 86.9(3)
C13 N1 Zr01 O2 63.7(4)
C1 N1 Zr01 O2 -104.5(3)
C13 N1 Zr01 O1 -16.9(3)
C1 N1 Zr01 O1 174.9(3)
C13 N1 Zr01 N2 42.3(7)
C1 N1 Zr01 N2 -125.9(5)
